data_1536274
loop_
_publ_author_name
'Davidovich, R.L.'
'Fedorishcheva, G.A.'
'Zemnukhova, L.A.'
'Ivanov, S.B.'
'Kaidalova, T.A.'

_publ_section_title
;
 Phosphate-fluoride complex compounds of antimony(III)
;
_journal_name_full
;
Koordinatsionnaya Khimiya (= Coordination Chemistry (USSR))
;
_journal_page_first 177
_journal_page_last 184
_journal_volume 16
_journal_year 1990
_chemical_formula_sum 'Cs F3 H2 O4 P Sb'
_chemical_name_systematic 'Cs (H2 P O4) (Sb F3)'
_space_group_IT_number 14
_symmetry_space_group_name_Hall '-P 2bc'
_symmetry_space_group_name_H-M 'P 1 1 21/b'
_cell_angle_alpha 90
_cell_angle_beta 90
_cell_angle_gamma 103.39
_cell_formula_units_Z 4
_cell_length_a 10.577
_cell_length_b 9.406
_cell_length_c 7.356
_cell_volume 711.935
_citation_journal_id_ASTM KOKHDC
_cod_data_source_file Davidovich_KOKHDC_1990_967.cif
_cod_data_source_block H2Cs1F3O4P1Sb1
_cod_original_cell_volume 711.9345
_cod_original_sg_symbol_Hall '-P 2ybc (-x,z,y)'
_cod_original_formula_sum 'H2 Cs1 F3 O4 P1 Sb1'
_cod_database_code 1536274

loop_
_symmetry_equiv_pos_as_xyz
x,y,z
-x,-y+1/2,z+1/2
-x,-y,-z
x,y-1/2,-z-1/2

loop_
_atom_site_label
_atom_site_type_symbol
_atom_site_fract_x
_atom_site_fract_y
_atom_site_fract_z
_atom_site_occupancy
_atom_site_U_iso_or_equiv
O4 O-2 0.915 0.303 0.223 1 0.0
Sb1 Sb+3 0.2469 0.4145 0.2333 1 0.0
O1 O-2 0.808 0.083 0.427 1 0.0
P1 P+5 0.9159 0.153 0.2997 1 0.0
O3 O-2 0.054 0.16 0.385 1 0.0
O2 O-2 0.911 0.045 0.125 1 0.0
F1 F-1 0.405 0.031 0.368 1 0.0
F2 F-1 0.355 0.398 0.452 1 0.0
Cs1 Cs+1 0.6082 0.3222 0.2618 1 0.0
F3 F-1 0.3 0.244 0.153 1 0.0
